data_7705521
loop_
_publ_author_name
'Guo, Zhifang'
'Blair, Victoria L.'
'Deacon, Glen B.'
'Junk, Peter C.'

_publ_section_title
;
 Widely contrasting outcomes from the use of
 tris(pentafluorophenyl)bismuth or pentafluorophenylsilver as oxidants in
 the reactions of lanthanoid metals with
 <i>N</i>,<i>N</i>'-diarylformamidines.
;
_journal_issue 39
_journal_name_full 'Dalton transactions (Cambridge, England : 2003)'
_journal_page_first 13588
_journal_page_last 13600
_journal_paper_doi 10.1039/d0dt03044a
_journal_volume 49
_journal_year 2020
_chemical_formula_moiety 'C54 H78 Er F N4 O'
_chemical_formula_sum 'C54 H78 Er F N4 O'
_chemical_formula_weight 985.46
_space_group_crystal_system monoclinic
_space_group_IT_number 14
_space_group_name_Hall '-P 2yn'
_space_group_name_H-M_alt 'P 1 21/n 1'
_atom_sites_solution_hydrogens geom
_atom_sites_solution_primary dual
_audit_creation_date 2019-09-20
_audit_creation_method
;
Olex2 1.2
(compiled 2018.05.29 svn.r3508 for OlexSys, GUI svn.r5506)
;
_audit_update_record
;
2020-08-21 deposited with the CCDC.	2020-09-16 downloaded from the CCDC.
;
_cell_angle_alpha 90
_cell_angle_beta 110.27(3)
_cell_angle_gamma 90
_cell_formula_units_Z 4
_cell_length_a 20.470(4)
_cell_length_b 12.133(2)
_cell_length_c 21.508(4)
_cell_measurement_reflns_used 9826
_cell_measurement_temperature 100(2)
_cell_measurement_theta_max 26
_cell_measurement_theta_min 2
_cell_volume 5011.0(19)
_computing_cell_refinement 'XDS (Kabsch, 1993)'
_computing_data_collection 'BluIce (McPhillips, 2002)'
_computing_data_reduction 'XDS (Kabsch, 1993)'
_computing_molecular_graphics 'X-Seed (Barbour, 2001)'
_computing_publication_material 'CIFTAB (Sheldrick, 1997)'
_computing_structure_refinement 'ShelXL (Sheldrick, 2015)'
_computing_structure_solution 'ShelXT (Sheldrick, 2015)'
_diffrn_ambient_temperature 100(2)
_diffrn_measured_fraction_theta_full 0.986
_diffrn_measured_fraction_theta_max 0.959
_diffrn_measurement_device_type 'ADSC Quantum 210r'
_diffrn_measurement_method 'Phi Scan'
_diffrn_radiation_monochromator 'Silicon Double Crystal'
_diffrn_radiation_type Synchrotron
_diffrn_radiation_wavelength 0.71073
_diffrn_reflns_av_R_equivalents 0.0276
_diffrn_reflns_av_unetI/netI 0.0152
_diffrn_reflns_Laue_measured_fraction_full 0.986
_diffrn_reflns_Laue_measured_fraction_max 0.959
_diffrn_reflns_limit_h_max 24
_diffrn_reflns_limit_h_min -24
_diffrn_reflns_limit_k_max 14
_diffrn_reflns_limit_k_min -14
_diffrn_reflns_limit_l_max 26
_diffrn_reflns_limit_l_min -26
_diffrn_reflns_number 60702
_diffrn_reflns_point_group_measured_fraction_full 0.986
_diffrn_reflns_point_group_measured_fraction_max 0.959
_diffrn_reflns_theta_full 25.242
_diffrn_reflns_theta_max 26.371
_diffrn_reflns_theta_min 1.184
_diffrn_source 'MX1 Beamline Australian Synchrotron'
_diffrn_standards_number 0
_exptl_absorpt_coefficient_mu 1.719
_exptl_absorpt_correction_type multi-scan
_exptl_absorpt_process_details 'XDS(Kabsch, 1993)'
_exptl_crystal_colour pink
_exptl_crystal_colour_primary pink
_exptl_crystal_density_diffrn 1.306
_exptl_crystal_density_method 'not measured'
_exptl_crystal_description block
_exptl_crystal_F_000 2060
_exptl_crystal_size_max 0.2
_exptl_crystal_size_mid 0.1
_exptl_crystal_size_min 0.1
_exptl_transmission_factor_max 0.842
_exptl_transmission_factor_min 0.814
_refine_diff_density_max 1.210
_refine_diff_density_min -0.852
_refine_diff_density_rms 0.070
_refine_ls_extinction_method none
_refine_ls_goodness_of_fit_ref 1.054
_refine_ls_hydrogen_treatment constr
_refine_ls_matrix_type full
_refine_ls_number_parameters 566
_refine_ls_number_reflns 9826
_refine_ls_number_restraints 0
_refine_ls_restrained_S_all 1.054
_refine_ls_R_factor_all 0.0294
_refine_ls_R_factor_gt 0.0268
_refine_ls_shift/su_max 0.004
_refine_ls_shift/su_mean 0.000
_refine_ls_structure_factor_coef Fsqd
_refine_ls_weighting_details 'w=1/[\s^2^(Fo^2^)+(0.0425P)^2^+3.2674P] where P=(Fo^2^+2Fc^2^)/3'
_refine_ls_weighting_scheme calc
_refine_ls_wR_factor_gt 0.0677
_refine_ls_wR_factor_ref 0.0696
_reflns_Friedel_coverage 0.000
_reflns_number_gt 9111
_reflns_number_total 9826
_reflns_threshold_expression 'I > 2\s(I)'
_cod_data_source_file d0dt03044a2.cif
_cod_data_source_block p21n
_cod_depositor_comments 'Adding full bibliography for 7705503--7705523.cif.'
_cod_original_cell_volume 5011(2)
_cod_database_code 7705521
_shelx_shelxl_version_number 2018/3
_shelx_space_group_comment
;
The symmetry employed for this shelxl refinement is uniquely defined
by the following loop, which should always be used as a source of
symmetry information in preference to the above space-group names.
They are only intended as comments.
;
_shelx_estimated_absorpt_t_max 0.847
_shelx_estimated_absorpt_t_min 0.725
_olex2_refinement_description
;
1. Fixed Uiso
 At 1.2 times of:
  All C(H) groups, All C(H,H) groups
 At 1.5 times of:
  All C(H,H,H) groups
2.a Ternary CH refined with riding coordinates:
 C9(H9), C48(H48), C23(H23), C3(H3), C41(H41), C27(H27), C34(H34), C16(H16)
2.b Secondary CH2 refined with riding coordinates:
 C51(H51A,H51B), C54(H54A,H54B), C52(H52A,H52B), C53(H53A,H53B)
2.c Aromatic/amide H refined with riding coordinates:
 C38(H38), C13(H13), C44(H44), C5(H5), C45(H45), C7(H7), C6(H6), C21(H21),
 C46(H46), C30(H30), C32(H32), C31(H31), C19(H19), C20(H20)
2.d Idealised Me refined as rotating group:
 C11(H11A,H11B,H11C), C42(H42A,H42B,H42C), C24(H24A,H24B,H24C), C50(H50A,H50B,
 H50C), C2(H2A,H2B,H2C), C43(H43A,H43B,H43C), C10(H10A,H10B,H10C), C49(H49A,
 H49B,H49C), C25(H25A,H25B,H25C), C1(H1A,H1B,H1C), C35(H35A,H35B,H35C),
 C36(H36A,H36B,H36C), C18(H18A,H18B,H18C), C17(H17A,H17B,H17C), C28(H28A,H28B,
 H28C), C26(H26A,H26B,H26C)
;
_olex2_submission_special_instructions 'No special instructions were received'

loop_
_space_group_symop_operation_xyz
'x, y, z'
'-x+1/2, y+1/2, -z+1/2'
'-x, -y, -z'
'x-1/2, -y-1/2, z-1/2'

loop_
_atom_site_label
_atom_site_type_symbol
_atom_site_fract_x
_atom_site_fract_y
_atom_site_fract_z
_atom_site_U_iso_or_equiv
_atom_site_adp_type
_atom_site_occupancy
_atom_site_site_symmetry_order
_atom_site_calc_flag
_atom_site_refinement_flags_posn
_atom_site_refinement_flags_adp
_atom_site_refinement_flags_occupancy
_atom_site_disorder_assembly
_atom_site_disorder_group
Er1 Er 0.56656(2) 0.59743(2) 0.76470(2) 0.02416(5) Uani 1 1 d . . . . .
F1 F 0.66196(7) 0.53402(12) 0.77534(7) 0.0329(3) Uani 1 1 d . . . . .
O1 O 0.62281(8) 0.76642(13) 0.76060(8) 0.0310(3) Uani 1 1 d . . . . .
N1 N 0.55631(10) 0.52297(16) 0.86300(9) 0.0260(4) Uani 1 1 d . . . . .
N4 N 0.51170(10) 0.62408(16) 0.64892(9) 0.0261(4) Uani 1 1 d . . . . .
N3 N 0.48557(10) 0.47112(16) 0.69657(9) 0.0264(4) Uani 1 1 d . . . . .
N2 N 0.51710(10) 0.69737(15) 0.83208(9) 0.0263(4) Uani 1 1 d . . . . .
C38 C 0.48579(11) 0.52271(19) 0.64244(11) 0.0265(4) Uani 1 1 d . . . . .
H38 H 0.467939 0.488262 0.600233 0.032 Uiso 1 1 calc R . . . .
C13 C 0.52930(11) 0.61523(19) 0.87566(11) 0.0262(5) Uani 1 1 d . . . . .
H13 H 0.518740 0.622961 0.915112 0.031 Uiso 1 1 calc R . . . .
C4 C 0.63140(13) 0.38994(19) 0.94104(12) 0.0281(5) Uani 1 1 d . . . . .
C8 C 0.50492(12) 0.37961(19) 0.91312(11) 0.0268(5) Uani 1 1 d . . . . .
C12 C 0.56365(12) 0.43102(19) 0.90618(11) 0.0264(4) Uani 1 1 d . . . . .
C9 C 0.43050(13) 0.41385(19) 0.87268(12) 0.0293(5) Uani 1 1 d . . . . .
H9 H 0.432697 0.467996 0.838412 0.035 Uiso 1 1 calc R . . . .
C44 C 0.58653(12) 0.6852(2) 0.51730(12) 0.0319(5) Uani 1 1 d . . . . .
H44 H 0.621745 0.658432 0.501810 0.038 Uiso 1 1 calc R . . . .
C5 C 0.63835(13) 0.3024(2) 0.98476(11) 0.0320(5) Uani 1 1 d . . . . .
H5 H 0.683519 0.274934 1.008851 0.038 Uiso 1 1 calc R . . . .
C22 C 0.54831(13) 0.8709(2) 0.89479(12) 0.0321(5) Uani 1 1 d . . . . .
C33 C 0.48986(13) 0.27331(19) 0.72069(11) 0.0301(5) Uani 1 1 d . . . . .
C48 C 0.42580(12) 0.8093(2) 0.58553(12) 0.0312(5) Uani 1 1 d . . . . .
H48 H 0.438783 0.790211 0.633534 0.037 Uiso 1 1 calc R . . . .
C37 C 0.45126(12) 0.3671(2) 0.69060(11) 0.0289(5) Uani 1 1 d . . . . .
C45 C 0.54596(13) 0.7733(2) 0.48530(12) 0.0353(5) Uani 1 1 d . . . . .
H45 H 0.552724 0.806034 0.447860 0.042 Uiso 1 1 calc R . . . .
C23 C 0.62464(12) 0.8387(2) 0.92451(12) 0.0325(5) Uani 1 1 d . . . . .
H23 H 0.631365 0.769557 0.902113 0.039 Uiso 1 1 calc R . . . .
C11 C 0.39536(13) 0.4708(2) 0.91654(13) 0.0351(5) Uani 1 1 d . . . . .
H11A H 0.395007 0.420703 0.952159 0.053 Uiso 1 1 calc GR . . . .
H11B H 0.347405 0.490288 0.889669 0.053 Uiso 1 1 calc GR . . . .
H11C H 0.421237 0.537778 0.935788 0.053 Uiso 1 1 calc GR . . . .
C3 C 0.69450(12) 0.4421(2) 0.93105(12) 0.0328(5) Uani 1 1 d . . . . .
H3 H 0.681028 0.461101 0.882996 0.039 Uiso 1 1 calc R . . . .
C7 C 0.51523(13) 0.2920(2) 0.95784(11) 0.0305(5) Uani 1 1 d . . . . .
H7 H 0.475960 0.257530 0.963447 0.037 Uiso 1 1 calc R . . . .
C14 C 0.49785(12) 0.80282(19) 0.85030(11) 0.0283(5) Uani 1 1 d . . . . .
C39 C 0.52359(11) 0.67383(19) 0.59349(11) 0.0264(4) Uani 1 1 d . . . . .
C29 C 0.37883(13) 0.3590(2) 0.65712(12) 0.0356(5) Uani 1 1 d . . . . .
C6 C 0.58109(13) 0.2545(2) 0.99394(12) 0.0326(5) Uani 1 1 d . . . . .
H6 H 0.587069 0.196251 1.024912 0.039 Uiso 1 1 calc R . . . .
C40 C 0.57701(12) 0.6345(2) 0.57193(11) 0.0287(5) Uani 1 1 d . . . . .
C41 C 0.62498(12) 0.5403(2) 0.60642(12) 0.0308(5) Uani 1 1 d . . . . .
H41 H 0.613649 0.519298 0.646487 0.037 Uiso 1 1 calc R . . . .
C47 C 0.48324(12) 0.76573(19) 0.56239(11) 0.0297(5) Uani 1 1 d . . . . .
C42 C 0.61288(14) 0.4395(2) 0.56127(13) 0.0379(6) Uani 1 1 d . . . . .
H42A H 0.564410 0.415247 0.549323 0.057 Uiso 1 1 calc GR . . . .
H42B H 0.644066 0.379837 0.584537 0.057 Uiso 1 1 calc GR . . . .
H42C H 0.622412 0.458715 0.520980 0.057 Uiso 1 1 calc GR . . . .
C21 C 0.52719(14) 0.9731(2) 0.91139(14) 0.0408(6) Uani 1 1 d . . . . .
H21 H 0.560478 1.018835 0.942403 0.049 Uiso 1 1 calc R . . . .
C46 C 0.49522(13) 0.8134(2) 0.50857(12) 0.0341(5) Uani 1 1 d . . . . .
H46 H 0.467990 0.874947 0.487173 0.041 Uiso 1 1 calc R . . . .
C51 C 0.58368(13) 0.8652(2) 0.73086(13) 0.0350(5) Uani 1 1 d . . . . .
H51A H 0.566699 0.903238 0.763038 0.042 Uiso 1 1 calc R . . . .
H51B H 0.543110 0.845565 0.691316 0.042 Uiso 1 1 calc R . . . .
C30 C 0.34707(14) 0.2558(2) 0.65259(13) 0.0395(6) Uani 1 1 d . . . . .
H30 H 0.298499 0.249015 0.629120 0.047 Uiso 1 1 calc R . . . .
C24 C 0.64552(14) 0.8145(2) 0.99865(13) 0.0381(6) Uani 1 1 d . . . . .
H24A H 0.636393 0.879481 1.021405 0.057 Uiso 1 1 calc GR . . . .
H24B H 0.695226 0.796377 1.016730 0.057 Uiso 1 1 calc GR . . . .
H24C H 0.618316 0.751981 1.005310 0.057 Uiso 1 1 calc GR . . . .
C32 C 0.45520(14) 0.1729(2) 0.71532(13) 0.0356(5) Uani 1 1 d . . . . .
H32 H 0.480728 0.109126 0.735458 0.043 Uiso 1 1 calc R . . . .
C50 C 0.41767(15) 0.9341(2) 0.57963(14) 0.0411(6) Uani 1 1 d . . . . .
H50A H 0.462409 0.969257 0.603741 0.062 Uiso 1 1 calc GR . . . .
H50B H 0.382797 0.957965 0.598558 0.062 Uiso 1 1 calc GR . . . .
H50C H 0.402570 0.955344 0.532812 0.062 Uiso 1 1 calc GR . . . .
C2 C 0.75826(14) 0.3662(2) 0.94860(14) 0.0408(6) Uani 1 1 d . . . . .
H2A H 0.775784 0.352183 0.996428 0.061 Uiso 1 1 calc GR . . . .
H2B H 0.794737 0.401737 0.935832 0.061 Uiso 1 1 calc GR . . . .
H2C H 0.745010 0.296306 0.924733 0.061 Uiso 1 1 calc GR . . . .
C43 C 0.70172(13) 0.5746(2) 0.62947(13) 0.0364(5) Uani 1 1 d . . . . .
H43A H 0.715196 0.589289 0.590755 0.055 Uiso 1 1 calc GR . . . .
H43B H 0.730646 0.515151 0.655826 0.055 Uiso 1 1 calc GR . . . .
H43C H 0.708394 0.641449 0.656583 0.055 Uiso 1 1 calc GR . . . .
C54 C 0.69487(13) 0.7807(2) 0.76494(13) 0.0354(5) Uani 1 1 d . . . . .
H54A H 0.715397 0.709683 0.758412 0.043 Uiso 1 1 calc R . . . .
H54B H 0.723360 0.811703 0.808490 0.043 Uiso 1 1 calc R . . . .
C10 C 0.38624(13) 0.3156(2) 0.83666(12) 0.0344(5) Uani 1 1 d . . . . .
H10A H 0.410173 0.277177 0.810652 0.052 Uiso 1 1 calc GR . . . .
H10B H 0.340915 0.342132 0.807060 0.052 Uiso 1 1 calc GR . . . .
H10C H 0.379374 0.264791 0.869280 0.052 Uiso 1 1 calc GR . . . .
C49 C 0.35622(13) 0.7524(2) 0.54851(13) 0.0360(5) Uani 1 1 d . . . . .
H49A H 0.343371 0.765678 0.500819 0.054 Uiso 1 1 calc GR . . . .
H49B H 0.320011 0.782194 0.563929 0.054 Uiso 1 1 calc GR . . . .
H49C H 0.360824 0.672939 0.557138 0.054 Uiso 1 1 calc GR . . . .
C15 C 0.42887(13) 0.8398(2) 0.82102(13) 0.0367(6) Uani 1 1 d . . . . .
C27 C 0.33390(14) 0.4600(2) 0.63098(15) 0.0471(7) Uani 1 1 d . . . . .
H27 H 0.363528 0.516538 0.619630 0.056 Uiso 1 1 calc R . . . .
C34 C 0.56804(12) 0.2798(2) 0.75632(12) 0.0354(6) Uani 1 1 d . . . . .
H34 H 0.578569 0.354771 0.776715 0.043 Uiso 1 1 calc R . . . .
C16 C 0.37279(13) 0.7688(2) 0.77318(14) 0.0409(6) Uani 1 1 d . . . . .
H16 H 0.396254 0.706670 0.758637 0.049 Uiso 1 1 calc R . . . .
C25 C 0.67220(14) 0.9269(2) 0.91275(13) 0.0387(6) Uani 1 1 d . . . . .
H25A H 0.658751 0.941161 0.865111 0.058 Uiso 1 1 calc GR . . . .
H25B H 0.720573 0.901202 0.930020 0.058 Uiso 1 1 calc GR . . . .
H25C H 0.667831 0.994877 0.935577 0.058 Uiso 1 1 calc GR . . . .
C52 C 0.63336(15) 0.9387(2) 0.71153(15) 0.0434(6) Uani 1 1 d . . . . .
H52A H 0.652327 0.997544 0.744796 0.052 Uiso 1 1 calc R . . . .
H52B H 0.609919 0.972890 0.667633 0.052 Uiso 1 1 calc R . . . .
C31 C 0.38477(15) 0.1643(2) 0.68144(13) 0.0397(6) Uani 1 1 d . . . . .
H31 H 0.362233 0.094994 0.678009 0.048 Uiso 1 1 calc R . . . .
C53 C 0.69042(16) 0.8604(2) 0.70954(15) 0.0442(6) Uani 1 1 d . . . . .
H53A H 0.677523 0.822085 0.666323 0.053 Uiso 1 1 calc R . . . .
H53B H 0.735046 0.899766 0.718040 0.053 Uiso 1 1 calc R . . . .
C1 C 0.71493(14) 0.5483(2) 0.96990(16) 0.0461(7) Uani 1 1 d . . . . .
H1A H 0.674639 0.597843 0.958234 0.069 Uiso 1 1 calc GR . . . .
H1B H 0.752700 0.583818 0.959141 0.069 Uiso 1 1 calc GR . . . .
H1C H 0.730682 0.532153 1.017458 0.069 Uiso 1 1 calc GR . . . .
C19 C 0.41124(15) 0.9433(3) 0.83856(16) 0.0483(7) Uani 1 1 d . . . . .
H19 H 0.364839 0.969300 0.818748 0.058 Uiso 1 1 calc R . . . .
C20 C 0.45982(16) 1.0088(2) 0.88410(16) 0.0495(7) Uani 1 1 d . . . . .
H20 H 0.446585 1.078200 0.896423 0.059 Uiso 1 1 calc R . . . .
C35 C 0.60531(15) 0.2699(3) 0.70579(15) 0.0465(7) Uani 1 1 d . . . . .
H35A H 0.595756 0.197294 0.684549 0.070 Uiso 1 1 calc GR . . . .
H35B H 0.655596 0.278463 0.728484 0.070 Uiso 1 1 calc GR . . . .
H35C H 0.588401 0.327464 0.672067 0.070 Uiso 1 1 calc GR . . . .
C36 C 0.59633(15) 0.1959(2) 0.81191(14) 0.0423(6) Uani 1 1 d . . . . .
H36A H 0.569918 0.200628 0.842093 0.064 Uiso 1 1 calc GR . . . .
H36B H 0.645555 0.211365 0.836381 0.064 Uiso 1 1 calc GR . . . .
H36C H 0.591691 0.121558 0.792981 0.064 Uiso 1 1 calc GR . . . .
C18 C 0.32868(16) 0.8318(3) 0.71132(14) 0.0501(7) Uani 1 1 d . . . . .
H18A H 0.302214 0.889554 0.723940 0.075 Uiso 1 1 calc GR . . . .
H18B H 0.296371 0.780789 0.680246 0.075 Uiso 1 1 calc GR . . . .
H18C H 0.359166 0.865367 0.690140 0.075 Uiso 1 1 calc GR . . . .
C17 C 0.32625(19) 0.7194(3) 0.80789(16) 0.0574(8) Uani 1 1 d . . . . .
H17A H 0.354748 0.677124 0.846603 0.086 Uiso 1 1 calc GR . . . .
H17B H 0.291828 0.670638 0.777195 0.086 Uiso 1 1 calc GR . . . .
H17C H 0.302215 0.778755 0.822219 0.086 Uiso 1 1 calc GR . . . .
C28 C 0.27136(19) 0.4396(4) 0.56973(15) 0.0682(11) Uani 1 1 d . . . . .
H28A H 0.285591 0.398242 0.537407 0.102 Uiso 1 1 calc GR . . . .
H28B H 0.251116 0.510286 0.550410 0.102 Uiso 1 1 calc GR . . . .
H28C H 0.236665 0.397001 0.581503 0.102 Uiso 1 1 calc GR . . . .
C26 C 0.3105(3) 0.5074(3) 0.68354(17) 0.0979(19) Uani 1 1 d . . . . .
H26A H 0.273365 0.461386 0.688723 0.147 Uiso 1 1 calc GR . . . .
H26B H 0.292898 0.582246 0.671001 0.147 Uiso 1 1 calc GR . . . .
H26C H 0.349826 0.509687 0.725523 0.147 Uiso 1 1 calc GR . . . .

loop_
_atom_site_aniso_label
_atom_site_aniso_U_11
_atom_site_aniso_U_22
_atom_site_aniso_U_33
_atom_site_aniso_U_23
_atom_site_aniso_U_13
_atom_site_aniso_U_12
Er1 0.02613(7) 0.02218(7) 0.02432(7) -0.00102(3) 0.00895(4) -0.00063(3)
F1 0.0312(7) 0.0332(8) 0.0359(7) 0.0017(6) 0.0136(6) 0.0032(6)
O1 0.0299(8) 0.0268(9) 0.0368(9) 0.0008(7) 0.0123(7) -0.0011(6)
N1 0.0280(9) 0.0234(10) 0.0262(9) -0.0001(7) 0.0091(7) 0.0003(7)
N4 0.0290(9) 0.0231(10) 0.0264(9) 0.0005(8) 0.0097(8) 0.0005(8)
N3 0.0290(9) 0.0231(10) 0.0266(9) 0.0003(7) 0.0089(8) -0.0002(7)
N2 0.0284(9) 0.0235(10) 0.0281(9) -0.0018(8) 0.0111(8) -0.0007(7)
C38 0.0245(10) 0.0278(12) 0.0256(10) -0.0004(9) 0.0067(8) 0.0008(9)
C13 0.0250(11) 0.0276(12) 0.0265(11) -0.0015(9) 0.0096(9) -0.0018(8)
C4 0.0320(12) 0.0252(12) 0.0262(11) -0.0037(9) 0.0092(9) 0.0011(9)
C8 0.0328(12) 0.0241(11) 0.0243(11) -0.0038(9) 0.0107(9) -0.0011(9)
C12 0.0347(12) 0.0227(11) 0.0227(10) -0.0020(9) 0.0113(9) 0.0007(9)
C9 0.0303(12) 0.0276(12) 0.0302(12) 0.0008(9) 0.0110(10) -0.0017(9)
C44 0.0329(12) 0.0325(13) 0.0326(12) -0.0003(10) 0.0143(10) -0.0036(10)
C5 0.0366(12) 0.0275(12) 0.0287(11) -0.0009(9) 0.0072(10) 0.0048(10)
C22 0.0346(12) 0.0256(12) 0.0377(13) -0.0017(10) 0.0144(10) -0.0013(10)
C33 0.0384(13) 0.0263(12) 0.0277(11) -0.0038(9) 0.0140(10) -0.0012(9)
C48 0.0320(12) 0.0295(13) 0.0313(12) 0.0005(10) 0.0098(10) 0.0036(9)
C37 0.0342(12) 0.0271(12) 0.0256(11) -0.0019(9) 0.0107(9) -0.0051(10)
C45 0.0415(13) 0.0339(14) 0.0321(12) 0.0039(10) 0.0150(11) -0.0045(10)
C23 0.0336(12) 0.0283(13) 0.0366(13) -0.0059(10) 0.0136(10) -0.0034(10)
C11 0.0370(13) 0.0307(13) 0.0401(13) -0.0016(10) 0.0165(11) 0.0020(10)
C3 0.0319(12) 0.0331(13) 0.0319(12) 0.0025(10) 0.0091(10) 0.0028(10)
C7 0.0380(12) 0.0267(12) 0.0291(11) -0.0029(9) 0.0146(10) -0.0033(10)
C14 0.0349(12) 0.0221(11) 0.0306(11) -0.0007(9) 0.0150(9) 0.0008(9)
C39 0.0294(11) 0.0243(11) 0.0240(10) -0.0013(9) 0.0073(9) -0.0035(9)
C29 0.0346(13) 0.0382(14) 0.0300(12) 0.0046(11) 0.0062(10) -0.0072(11)
C6 0.0456(14) 0.0238(12) 0.0277(11) 0.0015(9) 0.0117(10) 0.0013(10)
C40 0.0288(11) 0.0278(12) 0.0274(11) -0.0025(9) 0.0069(9) -0.0015(9)
C41 0.0335(12) 0.0313(13) 0.0290(11) -0.0001(10) 0.0124(10) 0.0018(10)
C47 0.0309(12) 0.0265(12) 0.0296(11) -0.0020(9) 0.0080(9) -0.0024(9)
C42 0.0432(14) 0.0308(13) 0.0372(13) -0.0021(11) 0.0107(11) 0.0020(11)
C21 0.0435(14) 0.0290(14) 0.0488(15) -0.0091(11) 0.0144(12) -0.0022(11)
C46 0.0382(13) 0.0264(13) 0.0357(13) 0.0050(10) 0.0102(10) 0.0019(10)
C51 0.0366(13) 0.0281(13) 0.0364(13) -0.0008(10) 0.0075(10) 0.0007(10)
C30 0.0373(13) 0.0417(15) 0.0362(13) 0.0001(11) 0.0084(11) -0.0127(11)
C24 0.0403(14) 0.0359(14) 0.0408(14) 0.0056(11) 0.0174(11) 0.0005(11)
C32 0.0477(14) 0.0236(12) 0.0391(13) -0.0015(10) 0.0197(11) -0.0003(10)
C50 0.0439(15) 0.0330(14) 0.0459(15) -0.0009(12) 0.0149(12) 0.0059(11)
C2 0.0351(13) 0.0468(16) 0.0399(14) -0.0002(12) 0.0123(11) 0.0063(12)
C43 0.0343(13) 0.0372(14) 0.0371(13) -0.0034(11) 0.0114(11) 0.0032(10)
C54 0.0313(12) 0.0330(14) 0.0458(14) -0.0021(11) 0.0182(11) -0.0046(10)
C10 0.0336(12) 0.0343(14) 0.0343(12) -0.0043(10) 0.0103(10) -0.0050(10)
C49 0.0325(12) 0.0349(14) 0.0390(13) -0.0007(11) 0.0105(10) 0.0038(10)
C15 0.0379(13) 0.0313(14) 0.0381(13) -0.0039(11) 0.0096(11) 0.0058(10)
C27 0.0298(13) 0.0421(16) 0.0576(17) 0.0220(14) 0.0002(12) -0.0065(11)
C34 0.0355(13) 0.0329(14) 0.0369(13) -0.0042(10) 0.0113(11) 0.0031(10)
C16 0.0330(13) 0.0400(15) 0.0438(14) -0.0106(12) 0.0058(11) 0.0080(11)
C25 0.0396(14) 0.0452(15) 0.0313(13) -0.0013(11) 0.0123(11) -0.0119(12)
C52 0.0518(16) 0.0347(15) 0.0475(15) 0.0057(12) 0.0221(13) -0.0014(12)
C31 0.0508(15) 0.0309(14) 0.0410(14) -0.0062(11) 0.0204(12) -0.0140(11)
C53 0.0572(17) 0.0333(15) 0.0544(17) 0.0003(13) 0.0347(14) -0.0042(13)
C1 0.0336(13) 0.0414(16) 0.0623(18) -0.0089(14) 0.0154(13) -0.0047(11)
C19 0.0420(15) 0.0385(16) 0.0575(18) -0.0094(14) 0.0084(13) 0.0129(12)
C20 0.0519(17) 0.0315(15) 0.0612(18) -0.0113(13) 0.0146(14) 0.0086(12)
C35 0.0452(15) 0.0444(17) 0.0564(17) 0.0069(13) 0.0256(14) 0.0083(12)
C36 0.0509(16) 0.0291(14) 0.0439(15) -0.0001(11) 0.0125(12) 0.0073(11)
C18 0.0455(16) 0.067(2) 0.0370(14) 0.0009(14) 0.0137(12) -0.0043(14)
C17 0.080(2) 0.0397(17) 0.0456(16) -0.0002(13) 0.0126(16) -0.0190(16)
C28 0.061(2) 0.101(3) 0.0329(15) -0.0051(17) 0.0042(14) 0.037(2)
C26 0.155(4) 0.056(2) 0.0461(19) -0.0177(17) -0.012(2) 0.061(3)

loop_
_atom_type_symbol
_atom_type_description
_atom_type_scat_dispersion_real
_atom_type_scat_dispersion_imag
_atom_type_scat_source
C C 0.0033 0.0016 'International Tables Vol C Tables 4.2.6.8 and 6.1.1.4'
H H 0.0000 0.0000 'International Tables Vol C Tables 4.2.6.8 and 6.1.1.4'
Er Er -0.2586 4.9576 'International Tables Vol C Tables 4.2.6.8 and 6.1.1.4'
F F 0.0171 0.0103 'International Tables Vol C Tables 4.2.6.8 and 6.1.1.4'
N N 0.0061 0.0033 'International Tables Vol C Tables 4.2.6.8 and 6.1.1.4'
O O 0.0106 0.0060 'International Tables Vol C Tables 4.2.6.8 and 6.1.1.4'

loop_
_geom_angle_atom_site_label_1
_geom_angle_atom_site_label_2
_geom_angle_atom_site_label_3
_geom_angle
_geom_angle_site_symmetry_1
_geom_angle_site_symmetry_3
_geom_angle_publ_flag
F1 Er1 O1 82.62(6) . . ?
F1 Er1 N1 97.66(6) . . ?
F1 Er1 N4 104.83(7) . . ?
F1 Er1 N3 105.35(6) . . ?
F1 Er1 N2 136.13(6) . . ?
O1 Er1 N1 123.83(6) . . ?
O1 Er1 N4 84.39(6) . . ?
O1 Er1 N2 84.03(6) . . ?
N4 Er1 N1 146.18(7) . . ?
N3 Er1 O1 141.79(6) . . ?
N3 Er1 N1 92.64(7) . . ?
N3 Er1 N4 57.40(7) . . ?
N3 Er1 N2 110.81(7) . . ?
N2 Er1 N1 57.43(7) . . ?
N2 Er1 N4 115.16(7) . . ?
C51 O1 Er1 121.80(14) . . ?
C54 O1 Er1 126.57(14) . . ?
C54 O1 C51 108.67(18) . . ?
C13 N1 Er1 91.93(14) . . ?
C13 N1 C12 119.14(19) . . ?
C12 N1 Er1 148.85(14) . . ?
C38 N4 Er1 90.60(13) . . ?
C38 N4 C39 118.74(19) . . ?
C39 N4 Er1 140.99(15) . . ?
C38 N3 Er1 91.34(14) . . ?
C38 N3 C37 119.36(19) . . ?
C37 N3 Er1 148.00(15) . . ?
C13 N2 Er1 91.83(14) . . ?
C13 N2 C14 118.57(19) . . ?
C14 N2 Er1 147.21(15) . . ?
N3 C38 N4 118.0(2) . . ?
N1 C13 N2 118.7(2) . . ?
C12 C4 C3 120.1(2) . . ?
C5 C4 C12 118.5(2) . . ?
C5 C4 C3 121.4(2) . . ?
C12 C8 C9 122.6(2) . . ?
C7 C8 C12 118.6(2) . . ?
C7 C8 C9 118.8(2) . . ?
C4 C12 N1 118.8(2) . . ?
C8 C12 N1 121.0(2) . . ?
C8 C12 C4 120.2(2) . . ?
C8 C9 C11 111.1(2) . . ?
C8 C9 C10 112.0(2) . . ?
C11 C9 C10 109.9(2) . . ?
C45 C44 C40 121.6(2) . . ?
C6 C5 C4 121.6(2) . . ?
C14 C22 C23 122.7(2) . . ?
C21 C22 C23 118.9(2) . . ?
C21 C22 C14 118.3(2) . . ?
C37 C33 C34 121.0(2) . . ?
C32 C33 C37 118.7(2) . . ?
C32 C33 C34 120.3(2) . . ?
C47 C48 C50 113.1(2) . . ?
C47 C48 C49 111.0(2) . . ?
C50 C48 C49 110.4(2) . . ?
C33 C37 N3 119.5(2) . . ?
C33 C37 C29 120.1(2) . . ?
C29 C37 N3 120.3(2) . . ?
C44 C45 C46 119.2(2) . . ?
C22 C23 C24 111.3(2) . . ?
C22 C23 C25 111.8(2) . . ?
C25 C23 C24 110.1(2) . . ?
C4 C3 C2 114.1(2) . . ?
C1 C3 C4 111.3(2) . . ?
C1 C3 C2 109.1(2) . . ?
C6 C7 C8 121.5(2) . . ?
C22 C14 N2 120.2(2) . . ?
C15 C14 N2 119.4(2) . . ?
C15 C14 C22 120.3(2) . . ?
C40 C39 N4 120.4(2) . . ?
C40 C39 C47 120.3(2) . . ?
C47 C39 N4 119.2(2) . . ?
C37 C29 C27 121.9(2) . . ?
C30 C29 C37 118.7(2) . . ?
C30 C29 C27 119.3(2) . . ?
C7 C6 C5 119.6(2) . . ?
C44 C40 C39 118.5(2) . . ?
C44 C40 C41 119.1(2) . . ?
C39 C40 C41 122.4(2) . . ?
C40 C41 C42 110.9(2) . . ?
C40 C41 C43 111.7(2) . . ?
C42 C41 C43 110.2(2) . . ?
C39 C47 C48 120.7(2) . . ?
C46 C47 C48 120.5(2) . . ?
C46 C47 C39 118.7(2) . . ?
C20 C21 C22 121.7(3) . . ?
C45 C46 C47 121.6(2) . . ?
O1 C51 C52 106.6(2) . . ?
C31 C30 C29 121.2(2) . . ?
C31 C32 C33 121.3(2) . . ?
O1 C54 C53 104.0(2) . . ?
C14 C15 C16 122.0(2) . . ?
C19 C15 C14 118.7(2) . . ?
C19 C15 C16 119.3(2) . . ?
C28 C27 C29 114.4(3) . . ?
C26 C27 C29 110.1(2) . . ?
C26 C27 C28 109.2(3) . . ?
C33 C34 C35 109.5(2) . . ?
C33 C34 C36 114.1(2) . . ?
C36 C34 C35 110.9(2) . . ?
C15 C16 C18 112.7(2) . . ?
C15 C16 C17 110.2(2) . . ?
C17 C16 C18 110.0(2) . . ?
C51 C52 C53 103.6(2) . . ?
C30 C31 C32 120.0(2) . . ?
C54 C53 C52 102.4(2) . . ?
C20 C19 C15 121.3(3) . . ?
C21 C20 C19 119.6(3) . . ?

loop_
_geom_bond_atom_site_label_1
_geom_bond_atom_site_label_2
_geom_bond_distance
_geom_bond_site_symmetry_2
_geom_bond_publ_flag
Er1 F1 2.0368(14) . ?
Er1 O1 2.3681(17) . ?
Er1 N1 2.3744(19) . ?
Er1 N4 2.373(2) . ?
Er1 N3 2.358(2) . ?
Er1 N2 2.3690(19) . ?
O1 C51 1.460(3) . ?
O1 C54 1.456(3) . ?
N1 C13 1.318(3) . ?
N1 C12 1.426(3) . ?
N4 C38 1.327(3) . ?
N4 C39 1.430(3) . ?
N3 C38 1.323(3) . ?
N3 C37 1.428(3) . ?
N2 C13 1.331(3) . ?
N2 C14 1.433(3) . ?
C4 C12 1.419(3) . ?
C4 C5 1.393(3) . ?
C4 C3 1.519(3) . ?
C8 C12 1.407(3) . ?
C8 C9 1.527(3) . ?
C8 C7 1.400(3) . ?
C9 C11 1.534(3) . ?
C9 C10 1.535(3) . ?
C44 C45 1.382(4) . ?
C44 C40 1.398(3) . ?
C5 C6 1.382(4) . ?
C22 C23 1.520(3) . ?
C22 C14 1.407(3) . ?
C22 C21 1.400(4) . ?
C33 C37 1.408(3) . ?
C33 C32 1.394(3) . ?
C33 C34 1.518(3) . ?
C48 C47 1.522(3) . ?
C48 C50 1.524(3) . ?
C48 C49 1.534(3) . ?
C37 C29 1.409(3) . ?
C45 C46 1.388(4) . ?
C23 C24 1.529(3) . ?
C23 C25 1.526(3) . ?
C3 C2 1.534(3) . ?
C3 C1 1.514(4) . ?
C7 C6 1.379(4) . ?
C14 C15 1.405(3) . ?
C39 C40 1.411(3) . ?
C39 C47 1.411(3) . ?
C29 C30 1.398(4) . ?
C29 C27 1.519(4) . ?
C40 C41 1.522(3) . ?
C41 C42 1.528(3) . ?
C41 C43 1.532(3) . ?
C47 C46 1.390(3) . ?
C21 C20 1.369(4) . ?
C51 C52 1.515(4) . ?
C30 C31 1.372(4) . ?
C32 C31 1.375(4) . ?
C54 C53 1.512(4) . ?
C15 C16 1.517(4) . ?
C15 C19 1.395(4) . ?
C27 C28 1.506(4) . ?
C27 C26 1.487(5) . ?
C34 C35 1.534(4) . ?
C34 C36 1.524(4) . ?
C16 C18 1.529(4) . ?
C16 C17 1.522(4) . ?
C52 C53 1.517(4) . ?
C19 C20 1.380(4) . ?
